data_7159000
loop_
_publ_author_name
'Klein, Marco T.'
'Krause, Bernhard M.'
'Neud\"orfl, J\"org-Martin'
'K\"uhne, Ronald'
'Schmalz, Hans-G\"unther'

_publ_section_title
;
 Design and synthesis of a tetracyclic tripeptide mimetic frozen in a
 polyproline type II (PP2) helix conformation
;
_journal_name_full 'Organic &amp; Biomolecular Chemistry'
_journal_paper_doi 10.1039/D2OB01857H
_journal_year 2022
_chemical_absolute_configuration ad
_chemical_formula_moiety 'C14 H23 N O6'
_chemical_formula_sum 'C14 H23 N O6'
_chemical_formula_weight 301.33
_space_group_crystal_system orthorhombic
_space_group_IT_number 19
_space_group_name_Hall 'P 2ac 2ab'
_space_group_name_H-M_alt 'P 21 21 21'
_atom_sites_solution_hydrogens mixed
_audit_creation_method SHELXL-2018/3
_audit_update_record
;
2022-10-10 deposited with the CCDC.	2022-11-14 downloaded from the CCDC.
;
_cell_angle_alpha 90
_cell_angle_beta 90
_cell_angle_gamma 90
_cell_formula_units_Z 4
_cell_length_a 8.0019(3)
_cell_length_b 10.5127(4)
_cell_length_c 17.2834(6)
_cell_measurement_reflns_used 24294
_cell_measurement_temperature 100(2)
_cell_measurement_theta_max 71.96
_cell_measurement_theta_min 4.924
_cell_volume 1453.91(9)
_computing_cell_refinement 'Bruker APEX 3'
_computing_data_collection 'Bruker APEX 3'
_computing_data_reduction
;
Bruker APEX 3
SADABS Krause, L., Herbst-Irmer, R., Sheldrick G.M. & Stalke D.,
 J. Appl. Cryst. 48 (2015) 3-10.
;
_computing_molecular_graphics 'SCHAKAL99 (E. Keller 1999)'
_computing_publication_material 'PLATON (A. L. Spek 1980-2015)'
_computing_structure_refinement
;
SHELXL-2014/7 (Sheldrick, 2014)
SHELXLE (C. B. Huebschle 2016)'
;
_computing_structure_solution 'SHELXT  (Sheldrick, 2015)'
_diffrn_ambient_temperature 100(2)
_diffrn_detector_type 'Bruker Photon 100'
_diffrn_measured_fraction_theta_full 0.999
_diffrn_measured_fraction_theta_max 0.999
_diffrn_measurement_device_type 'Bruker D8 Venture'
_diffrn_measurement_method '\f and \w scans'
_diffrn_radiation_type CuK\a
_diffrn_radiation_wavelength 1.54178
_diffrn_reflns_av_R_equivalents 0.0373
_diffrn_reflns_av_unetI/netI 0.0196
_diffrn_reflns_Laue_measured_fraction_full 0.999
_diffrn_reflns_Laue_measured_fraction_max 0.999
_diffrn_reflns_limit_h_max 9
_diffrn_reflns_limit_h_min -9
_diffrn_reflns_limit_k_max 12
_diffrn_reflns_limit_k_min -12
_diffrn_reflns_limit_l_max 21
_diffrn_reflns_limit_l_min -21
_diffrn_reflns_number 24294
_diffrn_reflns_point_group_measured_fraction_full 0.999
_diffrn_reflns_point_group_measured_fraction_max 0.999
_diffrn_reflns_theta_full 67.679
_diffrn_reflns_theta_max 71.961
_diffrn_reflns_theta_min 4.924
_diffrn_source 'micro focus'
_exptl_absorpt_coefficient_mu 0.900
_exptl_absorpt_correction_T_max 0.7535
_exptl_absorpt_correction_T_min 0.5505
_exptl_absorpt_correction_type multi-scan
_exptl_absorpt_process_details 'Bruker SADABS'
_exptl_crystal_colour colourless
_exptl_crystal_density_diffrn 1.377
_exptl_crystal_description prism
_exptl_crystal_F_000 648
_exptl_crystal_size_max 0.200
_exptl_crystal_size_mid 0.150
_exptl_crystal_size_min 0.070
_refine_diff_density_max 0.152
_refine_diff_density_min -0.184
_refine_diff_density_rms 0.041
_refine_ls_abs_structure_details
;
 Flack x determined using 1179 quotients [(I+)-(I-)]/[(I+)+(I-)]
 (Parsons, Flack and Wagner, Acta Cryst. B69 (2013) 249-259).
;
_refine_ls_abs_structure_Flack 0.07(3)
_refine_ls_extinction_method none
_refine_ls_goodness_of_fit_ref 1.066
_refine_ls_hydrogen_treatment mixed
_refine_ls_matrix_type full
_refine_ls_number_parameters 202
_refine_ls_number_reflns 2851
_refine_ls_number_restraints 0
_refine_ls_restrained_S_all 1.066
_refine_ls_R_factor_all 0.0258
_refine_ls_R_factor_gt 0.0256
_refine_ls_shift/su_max 0.000
_refine_ls_shift/su_mean 0.000
_refine_ls_structure_factor_coef Fsqd
_refine_ls_weighting_details 'w=1/[\s^2^(Fo^2^)+(0.0333P)^2^+0.3598P] where P=(Fo^2^+2Fc^2^)/3'
_refine_ls_weighting_scheme calc
_refine_ls_wR_factor_gt 0.0644
_refine_ls_wR_factor_ref 0.0646
_reflns_Friedel_coverage 0.725
_reflns_Friedel_fraction_full 1.000
_reflns_Friedel_fraction_max 1.000
_reflns_number_gt 2825
_reflns_number_total 2851
_reflns_threshold_expression 'I > 2\s(I)'
_cod_data_source_file d2ob01857h2.cif
_cod_data_source_block mtk120n
_cod_database_code 7159000
_shelx_shelxl_version_number 2018/3
_shelx_space_group_comment
;
The symmetry employed for this shelxl refinement is uniquely defined
by the following loop, which should always be used as a source of
symmetry information in preference to the above space-group names.
They are only intended as comments.
;
_shelx_estimated_absorpt_t_min 0.841
_shelx_estimated_absorpt_t_max 0.940

loop_
_space_group_symop_operation_xyz
'x, y, z'
'-x+1/2, -y, z+1/2'
'x+1/2, -y+1/2, -z'
'-x, y+1/2, -z+1/2'

loop_
_atom_site_label
_atom_site_type_symbol
_atom_site_fract_x
_atom_site_fract_y
_atom_site_fract_z
_atom_site_U_iso_or_equiv
_atom_site_adp_type
_atom_site_occupancy
_atom_site_site_symmetry_order
_atom_site_calc_flag
_atom_site_refinement_flags_posn
_atom_site_refinement_flags_adp
_atom_site_refinement_flags_occupancy
_atom_site_disorder_assembly
_atom_site_disorder_group
O1 O 0.30951(13) 0.46138(10) 0.11183(6) 0.0122(2) Uani 1 1 d . . . . .
O2 O 0.44757(14) 0.61152(11) 0.18369(6) 0.0161(2) Uani 1 1 d . . . . .
O3 O -0.05643(14) 0.55284(11) -0.01022(6) 0.0169(2) Uani 1 1 d . . . . .
O4 O 0.15707(15) 0.68831(11) 0.01134(7) 0.0187(3) Uani 1 1 d . . . . .
O5 O -0.28376(16) 0.68633(13) 0.27275(7) 0.0224(3) Uani 1 1 d . . . . .
H23 H -0.372(4) 0.662(2) 0.2482(15) 0.038(7) Uiso 1 1 d . . . . .
O6 O -0.01775(15) 0.76951(11) 0.33807(7) 0.0186(3) Uani 1 1 d . . . . .
H20 H -0.124(4) 0.783(3) 0.3347(16) 0.048(8) Uiso 1 1 d . . . . .
N1 N 0.16532(16) 0.61477(12) 0.16749(8) 0.0127(3) Uani 1 1 d . . . . .
C1 C 0.31937(19) 0.56683(14) 0.15625(9) 0.0111(3) Uani 1 1 d . . . . .
C2 C 0.01978(18) 0.58361(13) 0.11923(9) 0.0116(3) Uani 1 1 d . . . . .
H5 H -0.014518 0.492800 0.125933 0.014 Uiso 1 1 calc R U . . .
C3 C 0.05226(19) 0.61503(15) 0.03432(9) 0.0131(3) Uani 1 1 d . . . . .
C4 C -0.0556(2) 0.58650(18) -0.09205(9) 0.0215(4) Uani 1 1 d . . . . .
H11 H -0.045838 0.680000 -0.097211 0.026 Uiso 1 1 calc R U . . .
H18 H -0.162851 0.560289 -0.115697 0.026 Uiso 1 1 calc R U . . .
C5 C 0.0852(2) 0.52457(18) -0.13466(10) 0.0251(4) Uani 1 1 d . . . . .
H17 H 0.191874 0.553556 -0.113080 0.038 Uiso 1 1 calc R U . . .
H21 H 0.079350 0.547552 -0.189540 0.038 Uiso 1 1 calc R U . . .
H22 H 0.076687 0.431994 -0.129278 0.038 Uiso 1 1 calc R U . . .
C6 C -0.11007(19) 0.67518(14) 0.15473(9) 0.0127(3) Uani 1 1 d . . . . .
H2 H -0.212601 0.688845 0.122711 0.015 Uiso 1 1 calc R U . . .
C7 C -0.14301(19) 0.62769(15) 0.23812(9) 0.0147(3) Uani 1 1 d . . . . .
H1 H -0.153752 0.532936 0.239363 0.018 Uiso 1 1 calc R U . . .
C8 C 0.0174(2) 0.67236(15) 0.28357(9) 0.0136(3) Uani 1 1 d . . . . .
H8 H 0.073280 0.598469 0.309213 0.016 Uiso 1 1 calc R U . . .
C9 C 0.12618(19) 0.72467(14) 0.21745(9) 0.0127(3) Uani 1 1 d . . . . .
H7 H 0.224561 0.776607 0.234031 0.015 Uiso 1 1 calc R U . . .
C10 C -0.00379(19) 0.79525(14) 0.16871(9) 0.0146(3) Uani 1 1 d . . . . .
H4 H 0.043254 0.831200 0.120454 0.018 Uiso 1 1 calc R U . . .
H9 H -0.064023 0.861768 0.198144 0.018 Uiso 1 1 calc R U . . .
C11 C 0.45835(19) 0.40646(14) 0.07303(8) 0.0127(3) Uani 1 1 d . . . . .
C12 C 0.3840(2) 0.29263(16) 0.03100(10) 0.0181(3) Uani 1 1 d . . . . .
H12 H 0.292545 0.321183 -0.002505 0.027 Uiso 1 1 calc R U . . .
H15 H 0.340878 0.231585 0.068929 0.027 Uiso 1 1 calc R U . . .
H19 H 0.470502 0.251793 -0.000504 0.027 Uiso 1 1 calc R U . . .
C13 C 0.5881(2) 0.36440(15) 0.13206(10) 0.0162(3) Uani 1 1 d . . . . .
H3 H 0.636565 0.439390 0.157178 0.024 Uiso 1 1 calc R U . . .
H6 H 0.676546 0.316341 0.105902 0.024 Uiso 1 1 calc R U . . .
H10 H 0.534791 0.310366 0.171118 0.024 Uiso 1 1 calc R U . . .
C14 C 0.5265(2) 0.50332(16) 0.01598(10) 0.0205(4) Uani 1 1 d . . . . .
H13 H 0.617937 0.465117 -0.013713 0.031 Uiso 1 1 calc R U . . .
H14 H 0.568186 0.577640 0.044240 0.031 Uiso 1 1 calc R U . . .
H16 H 0.437250 0.529704 -0.019388 0.031 Uiso 1 1 calc R U . . .

loop_
_atom_site_aniso_label
_atom_site_aniso_U_11
_atom_site_aniso_U_22
_atom_site_aniso_U_33
_atom_site_aniso_U_23
_atom_site_aniso_U_13
_atom_site_aniso_U_12
O1 0.0083(5) 0.0120(5) 0.0164(5) -0.0027(4) 0.0008(4) 0.0000(4)
O2 0.0110(5) 0.0169(5) 0.0202(6) -0.0023(4) -0.0030(4) -0.0010(4)
O3 0.0156(5) 0.0226(6) 0.0124(5) -0.0014(4) -0.0018(4) -0.0028(5)
O4 0.0204(6) 0.0171(5) 0.0186(5) 0.0013(4) 0.0007(5) -0.0041(5)
O5 0.0107(6) 0.0355(7) 0.0209(6) -0.0130(5) 0.0010(5) -0.0018(5)
O6 0.0149(6) 0.0221(6) 0.0187(6) -0.0099(5) -0.0015(5) 0.0010(5)
N1 0.0106(6) 0.0125(6) 0.0150(6) -0.0044(5) -0.0030(5) 0.0002(5)
C1 0.0109(7) 0.0108(6) 0.0116(6) 0.0015(5) -0.0005(6) -0.0006(6)
C2 0.0085(7) 0.0121(7) 0.0142(7) -0.0019(5) -0.0031(6) 0.0002(5)
C3 0.0109(7) 0.0117(6) 0.0167(7) -0.0016(6) -0.0022(6) 0.0025(6)
C4 0.0212(8) 0.0304(9) 0.0130(7) 0.0025(7) -0.0041(6) -0.0011(7)
C5 0.0303(10) 0.0264(9) 0.0187(8) -0.0041(7) 0.0027(7) -0.0045(8)
C6 0.0106(7) 0.0131(7) 0.0145(7) -0.0019(6) -0.0031(6) 0.0024(6)
C7 0.0115(8) 0.0169(8) 0.0158(8) -0.0037(6) -0.0005(6) -0.0012(6)
C8 0.0132(7) 0.0124(7) 0.0151(7) -0.0031(6) -0.0020(6) 0.0009(6)
C9 0.0121(7) 0.0104(7) 0.0155(7) -0.0038(6) -0.0024(6) -0.0001(6)
C10 0.0151(7) 0.0117(7) 0.0171(7) -0.0016(6) -0.0022(6) 0.0015(6)
C11 0.0089(7) 0.0143(7) 0.0148(7) -0.0015(6) 0.0022(6) 0.0016(6)
C12 0.0146(8) 0.0189(8) 0.0207(8) -0.0072(7) 0.0011(6) -0.0003(6)
C13 0.0126(8) 0.0158(7) 0.0201(8) -0.0005(6) -0.0020(6) 0.0041(6)
C14 0.0172(8) 0.0239(8) 0.0205(8) 0.0054(7) 0.0033(7) -0.0015(7)

loop_
_atom_type_symbol
_atom_type_description
_atom_type_scat_dispersion_real
_atom_type_scat_dispersion_imag
_atom_type_scat_source
C C 0.0181 0.0091 'International Tables Vol C Tables 4.2.6.8 and 6.1.1.4'
H H 0.0000 0.0000 'International Tables Vol C Tables 4.2.6.8 and 6.1.1.4'
N N 0.0311 0.0180 'International Tables Vol C Tables 4.2.6.8 and 6.1.1.4'
O O 0.0492 0.0322 'International Tables Vol C Tables 4.2.6.8 and 6.1.1.4'

loop_
_geom_angle_atom_site_label_1
_geom_angle_atom_site_label_2
_geom_angle_atom_site_label_3
_geom_angle
_geom_angle_site_symmetry_1
_geom_angle_site_symmetry_3
_geom_angle_publ_flag
C1 O1 C11 121.96(11) . . ?
C3 O3 C4 115.98(13) . . ?
C7 O5 H23 108.4(17) . . ?
C8 O6 H20 105.7(19) . . ?
C1 N1 C2 124.09(13) . . ?
C1 N1 C9 124.89(13) . . ?
C2 N1 C9 109.78(12) . . ?
O2 C1 N1 124.61(14) . . ?
O2 C1 O1 125.74(13) . . ?
N1 C1 O1 109.63(12) . . ?
N1 C2 C3 111.25(12) . . ?
N1 C2 C6 99.72(11) . . ?
C3 C2 C6 111.21(12) . . ?
N1 C2 H5 111.4 . . ?
C3 C2 H5 111.4 . . ?
C6 C2 H5 111.4 . . ?
O4 C3 O3 125.24(15) . . ?
O4 C3 C2 124.97(14) . . ?
O3 C3 C2 109.75(13) . . ?
O3 C4 C5 112.07(14) . . ?
O3 C4 H11 109.2 . . ?
C5 C4 H11 109.2 . . ?
O3 C4 H18 109.2 . . ?
C5 C4 H18 109.2 . . ?
H11 C4 H18 107.9 . . ?
C4 C5 H17 109.5 . . ?
C4 C5 H21 109.5 . . ?
H17 C5 H21 109.5 . . ?
C4 C5 H22 109.5 . . ?
H17 C5 H22 109.5 . . ?
H21 C5 H22 109.5 . . ?
C10 C6 C2 101.64(12) . . ?
C10 C6 C7 102.25(12) . . ?
C2 C6 C7 106.47(12) . . ?
C10 C6 H2 115.0 . . ?
C2 C6 H2 115.0 . . ?
C7 C6 H2 115.0 . . ?
O5 C7 C6 112.85(13) . . ?
O5 C7 C8 107.88(12) . . ?
C6 C7 C8 103.25(12) . . ?
O5 C7 H1 110.9 . . ?
C6 C7 H1 110.9 . . ?
C8 C7 H1 110.9 . . ?
O6 C8 C9 110.38(12) . . ?
O6 C8 C7 112.61(13) . . ?
C9 C8 C7 101.37(12) . . ?
O6 C8 H8 110.7 . . ?
C9 C8 H8 110.7 . . ?
C7 C8 H8 110.7 . . ?
N1 C9 C10 101.63(12) . . ?
N1 C9 C8 105.96(12) . . ?
C10 C9 C8 101.40(12) . . ?
N1 C9 H7 115.3 . . ?
C10 C9 H7 115.3 . . ?
C8 C9 H7 115.3 . . ?
C9 C10 C6 93.68(12) . . ?
C9 C10 H4 113.0 . . ?
C6 C10 H4 113.0 . . ?
C9 C10 H9 113.0 . . ?
C6 C10 H9 113.0 . . ?
H4 C10 H9 110.4 . . ?
O1 C11 C14 108.70(12) . . ?
O1 C11 C12 101.99(12) . . ?
C14 C11 C12 110.97(13) . . ?
O1 C11 C13 110.97(11) . . ?
C14 C11 C13 112.66(13) . . ?
C12 C11 C13 111.02(13) . . ?
C11 C12 H12 109.5 . . ?
C11 C12 H15 109.5 . . ?
H12 C12 H15 109.5 . . ?
C11 C12 H19 109.5 . . ?
H12 C12 H19 109.5 . . ?
H15 C12 H19 109.5 . . ?
C11 C13 H3 109.5 . . ?
C11 C13 H6 109.5 . . ?
H3 C13 H6 109.5 . . ?
C11 C13 H10 109.5 . . ?
H3 C13 H10 109.5 . . ?
H6 C13 H10 109.5 . . ?
C11 C14 H13 109.5 . . ?
C11 C14 H14 109.5 . . ?
H13 C14 H14 109.5 . . ?
C11 C14 H16 109.5 . . ?
H13 C14 H16 109.5 . . ?
H14 C14 H16 109.5 . . ?

loop_
_geom_bond_atom_site_label_1
_geom_bond_atom_site_label_2
_geom_bond_distance
_geom_bond_site_symmetry_2
_geom_bond_publ_flag
O1 C1 1.3507(18) . ?
O1 C11 1.4838(17) . ?
O2 C1 1.2240(19) . ?
O3 C3 1.3328(19) . ?
O3 C4 1.4579(19) . ?
O4 C3 1.206(2) . ?
O5 C7 1.417(2) . ?
O5 H23 0.86(3) . ?
O6 C8 1.4176(18) . ?
O6 H20 0.86(3) . ?
N1 C1 1.346(2) . ?
N1 C2 1.4694(19) . ?
N1 C9 1.4760(19) . ?
C2 C3 1.527(2) . ?
C2 C6 1.544(2) . ?
C2 H5 1.0000 . ?
C4 C5 1.495(3) . ?
C4 H11 0.9900 . ?
C4 H18 0.9900 . ?
C5 H17 0.9800 . ?
C5 H21 0.9800 . ?
C5 H22 0.9800 . ?
C6 C10 1.541(2) . ?
C6 C7 1.548(2) . ?
C6 H2 1.0000 . ?
C7 C8 1.576(2) . ?
C7 H1 1.0000 . ?
C8 C9 1.538(2) . ?
C8 H8 1.0000 . ?
C9 C10 1.530(2) . ?
C9 H7 1.0000 . ?
C10 H4 0.9900 . ?
C10 H9 0.9900 . ?
C11 C14 1.519(2) . ?
C11 C12 1.521(2) . ?
C11 C13 1.521(2) . ?
C12 H12 0.9800 . ?
C12 H15 0.9800 . ?
C12 H19 0.9800 . ?
C13 H3 0.9800 . ?
C13 H6 0.9800 . ?
C13 H10 0.9800 . ?
C14 H13 0.9800 . ?
C14 H14 0.9800 . ?
C14 H16 0.9800 . ?

loop_
_geom_torsion_atom_site_label_1
_geom_torsion_atom_site_label_2
_geom_torsion_atom_site_label_3
_geom_torsion_atom_site_label_4
_geom_torsion
_geom_torsion_site_symmetry_1
_geom_torsion_site_symmetry_2
_geom_torsion_site_symmetry_3
_geom_torsion_site_symmetry_4
_geom_torsion_publ_flag
C2 N1 C1 O2 162.89(14) . . . . ?
C9 N1 C1 O2 -3.0(2) . . . . ?
C2 N1 C1 O1 -18.4(2) . . . . ?
C9 N1 C1 O1 175.65(13) . . . . ?
C11 O1 C1 O2 -17.3(2) . . . . ?
C11 O1 C1 N1 164.06(12) . . . . ?
C1 N1 C2 C3 -57.31(18) . . . . ?
C9 N1 C2 C3 110.46(14) . . . . ?
C1 N1 C2 C6 -174.72(13) . . . . ?
C9 N1 C2 C6 -6.95(15) . . . . ?
C4 O3 C3 O4 -5.8(2) . . . . ?
C4 O3 C3 C2 172.03(13) . . . . ?
N1 C2 C3 O4 -20.7(2) . . . . ?
C6 C2 C3 O4 89.49(18) . . . . ?
N1 C2 C3 O3 161.51(12) . . . . ?
C6 C2 C3 O3 -88.30(15) . . . . ?
C3 O3 C4 C5 79.06(18) . . . . ?
N1 C2 C6 C10 39.68(14) . . . . ?
C3 C2 C6 C10 -77.77(14) . . . . ?
N1 C2 C6 C7 -66.99(14) . . . . ?
C3 C2 C6 C7 175.56(12) . . . . ?
C10 C6 C7 O5 85.77(15) . . . . ?
C2 C6 C7 O5 -168.00(12) . . . . ?
C10 C6 C7 C8 -30.44(14) . . . . ?
C2 C6 C7 C8 75.79(13) . . . . ?
O5 C7 C8 O6 -8.01(17) . . . . ?
C6 C7 C8 O6 111.68(14) . . . . ?
O5 C7 C8 C9 -125.95(13) . . . . ?
C6 C7 C8 C9 -6.26(14) . . . . ?
C1 N1 C9 C10 139.31(15) . . . . ?
C2 N1 C9 C10 -28.34(15) . . . . ?
C1 N1 C9 C8 -115.10(16) . . . . ?
C2 N1 C9 C8 77.25(15) . . . . ?
O6 C8 C9 N1 175.99(12) . . . . ?
C7 C8 C9 N1 -64.47(14) . . . . ?
O6 C8 C9 C10 -78.25(14) . . . . ?
C7 C8 C9 C10 41.29(14) . . . . ?
N1 C9 C10 C6 49.97(13) . . . . ?
C8 C9 C10 C6 -59.17(13) . . . . ?
C2 C6 C10 C9 -55.47(13) . . . . ?
C7 C6 C10 C9 54.46(13) . . . . ?
C1 O1 C11 C14 -62.42(17) . . . . ?
C1 O1 C11 C12 -179.69(13) . . . . ?
C1 O1 C11 C13 62.01(17) . . . . ?
